data_9002003
loop_
_publ_author_name
'Benna, P.'
'Tribaudino, M.'
'Bruno, E.'

_publ_section_title
;
 High-temperature in situ structural investigation on lead feldspar
 Sample at T = 20 C, single Pb atom model
;
_journal_name_full 'American Mineralogist'
_journal_page_first 120
_journal_page_last 129
_journal_volume 84
_journal_year 1999
_chemical_formula_sum 'Al1.16 O8 Pb Si2.84'
_chemical_name_mineral Feldspar
_space_group_IT_number 15
_symmetry_space_group_name_Hall '-I 2yc'
_symmetry_space_group_name_H-M 'I 1 2/c 1'
_cell_angle_alpha 90
_cell_angle_beta 115.30
_cell_angle_gamma 90
_cell_formula_units_Z 8
_cell_length_a 8.402
_cell_length_b 13.043
_cell_length_c 14.308
_cell_volume 1417.579
_database_code_amcsd 0002065
_diffrn_ambient_temperature 293.15
_exptl_crystal_density_diffrn 4.182
_cod_original_formula_sum 'Pb (Si2.84 Al1.16) O8'
_cod_database_code 9002003

loop_
_symmetry_equiv_pos_as_xyz
x,y,z
1/2+x,1/2+y,1/2+z
x,-y,1/2+z
1/2+x,1/2-y,+z
-x,y,1/2-z
1/2-x,1/2+y,-z
-x,-y,-z
1/2-x,1/2-y,1/2-z

loop_
_atom_site_aniso_label
_atom_site_aniso_U_11
_atom_site_aniso_U_22
_atom_site_aniso_U_33
_atom_site_aniso_U_12
_atom_site_aniso_U_13
_atom_site_aniso_U_23
Pb 0.01200 0.05500 0.02800 -0.00400 0.00500 -0.00200
Si1(O) 0.00900 0.01300 0.01000 -0.00200 0.00400 0.00000
Al1(O) 0.00900 0.01300 0.01000 -0.00200 0.00400 0.00000
Si1(z) 0.00500 0.01200 0.00700 -0.00200 0.00100 0.00000
Al1(z) 0.00500 0.01200 0.00700 -0.00200 0.00100 0.00000
Si2(O) 0.00400 0.00900 0.00800 0.00000 0.00000 0.00000
Al2(O) 0.00400 0.00900 0.00800 0.00000 0.00000 0.00000
Si2(z) 0.00600 0.01000 0.01200 0.00000 0.00400 -0.00100
Al2(z) 0.00600 0.01000 0.01200 0.00000 0.00400 -0.00100
OA(1) 0.01800 0.02400 0.00600 -0.00300 0.00500 0.00000
OA(2) 0.00800 0.01000 0.02000 -0.00100 0.00100 0.00000
OB(O) 0.01100 0.02200 0.02400 -0.00300 0.00800 0.00000
OB(z) 0.01700 0.02500 0.02900 -0.00500 0.01300 0.00100
OC(O) 0.01200 0.02200 0.02000 -0.00500 0.00500 -0.00300
OC(z) 0.02100 0.01500 0.01800 -0.00900 0.00500 -0.00300
OD(O) 0.01300 0.02600 0.01100 0.00100 -0.00100 0.00200
OD(z) 0.01400 0.02100 0.01300 -0.00200 0.00000 0.00300

loop_
_atom_site_label
_atom_site_fract_x
_atom_site_fract_y
_atom_site_fract_z
_atom_site_occupancy
_atom_site_type_symbol
_atom_site_attached_hydrogens
Pb 0.27090 -0.00800 0.07230 1.00000 Pb 0
Si1(O) 0.00620 0.17670 0.10970 0.71000 Si 0
Al1(O) 0.00620 0.17670 0.10970 0.29000 Al 0
Si1(z) 0.00330 0.17940 0.61560 0.71000 Si 0
Al1(z) 0.00330 0.17940 0.61560 0.29000 Al 0
Si2(O) 0.69500 0.11920 0.17170 0.71000 Si 0
Al2(O) 0.69500 0.11920 0.17170 0.29000 Al 0
Si2(z) 0.68830 0.11470 0.67390 0.71000 Si 0
Al2(z) 0.68830 0.11470 0.67390 0.29000 Al 0
OA(1) 0.00410 0.13420 0.00120 1.00000 O 0
OA(2) 0.59860 -0.00110 0.14700 1.00000 O 0
OB(O) 0.82480 0.12970 0.10740 1.00000 O 0
OB(z) 0.81440 0.13110 0.61700 1.00000 O 0
OC(O) 0.01780 0.30060 0.12240 1.00000 O 0
OC(z) 0.01830 0.31030 0.63230 1.00000 O 0
OD(O) 0.18570 0.12400 0.19690 1.00000 O 0
OD(z) 0.19870 0.12120 0.70100 1.00000 O 0

loop_
_cod_changelog_entry_id
_cod_changelog_entry_author
_cod_changelog_entry_date
_cod_changelog_entry_text
1
;cod-tools version 3.8.0
Id: cif_guess_AMCSD_atom_types 9581 2023-05-17 12:35:41Z saulius
;
2023-05-23T09:17:30+03:00
;Derived atom types and hydrogen counts
from atom names that follow the AMCSD naming convention
(Wat == water, O-H == hydroxyl).
;

loop_
_cod_related_entry_id
_cod_related_entry_database
_cod_related_entry_code
1 AMCSD 0002065
